data_4069380
loop_
_publ_author_name
'Wong, Chun-Yuen'
'Lai, Lo-Ming'
'Leung, Hung-Fan'
'Wong, Sze-Ho'

_publ_section_title
;
 Ruthenium(II) Isocyanide Complexes Supported by
 Triazacyclononane/Trithiacyclononane and Aromatic Diimine: Structural,
 Spectroscopic, and Theoretical Studies
;
_journal_issue 12
_journal_name_full Organometallics
_journal_page_first 3537
_journal_paper_doi 10.1021/om9001654
_journal_volume 28
_journal_year 2009
_chemical_formula_moiety 'C24 H38 N6 Ru, 2(F6 P)'
_chemical_formula_sum 'C24 H38 F12 N6 P2 Ru'
_chemical_formula_weight 801.61
_chemical_name_systematic
; 
 ? 
;
_space_group_IT_number 60
_symmetry_cell_setting orthorhombic
_symmetry_space_group_name_Hall '-P 2n 2ab'
_symmetry_space_group_name_H-M 'P b c n'
_atom_sites_solution_hydrogens geom
_atom_sites_solution_primary direct
_atom_sites_solution_secondary difmap
_audit_creation_method SHELXL-97
_cell_angle_alpha 90.00
_cell_angle_beta 90.00
_cell_angle_gamma 90.00
_cell_formula_units_Z 8
_cell_length_a 11.64450(10)
_cell_length_b 21.8319(2)
_cell_length_c 24.5405(2)
_cell_measurement_temperature 100(2)
_cell_volume 6238.72(9)
_computing_structure_refinement 'SHELXL-97 (Sheldrick, 1997)'
_computing_structure_solution 'SHELXS-97 (Sheldrick, 1990)'
_diffrn_ambient_temperature 100(2)
_diffrn_measured_fraction_theta_full 0.937
_diffrn_measured_fraction_theta_max 0.937
_diffrn_radiation_monochromator graphite
_diffrn_radiation_source 'fine-focus sealed tube'
_diffrn_radiation_type CuK\a
_diffrn_radiation_wavelength 1.54178
_diffrn_reflns_av_R_equivalents 0.0164
_diffrn_reflns_av_sigmaI/netI 0.0155
_diffrn_reflns_limit_h_max 11
_diffrn_reflns_limit_h_min -14
_diffrn_reflns_limit_k_max 26
_diffrn_reflns_limit_k_min -21
_diffrn_reflns_limit_l_max 29
_diffrn_reflns_limit_l_min -24
_diffrn_reflns_number 12168
_diffrn_reflns_theta_full 71.17
_diffrn_reflns_theta_max 71.17
_diffrn_reflns_theta_min 5.62
_exptl_absorpt_coefficient_mu 5.957
_exptl_absorpt_correction_type none
_exptl_crystal_density_diffrn 1.707
_exptl_crystal_density_method 'not measured'
_exptl_crystal_description cube
_exptl_crystal_F_000 3248
_exptl_crystal_size_max 0.4
_exptl_crystal_size_mid 0.2
_exptl_crystal_size_min 0.2
_refine_diff_density_max 1.501
_refine_diff_density_min -0.912
_refine_diff_density_rms 0.096
_refine_ls_extinction_method none
_refine_ls_goodness_of_fit_ref 1.010
_refine_ls_hydrogen_treatment constr
_refine_ls_matrix_type full
_refine_ls_number_parameters 412
_refine_ls_number_reflns 5682
_refine_ls_number_restraints 0
_refine_ls_restrained_S_all 1.010
_refine_ls_R_factor_all 0.0475
_refine_ls_R_factor_gt 0.0427
_refine_ls_shift/su_max 0.002
_refine_ls_shift/su_mean 0.000
_refine_ls_structure_factor_coef Fsqd
_refine_ls_weighting_details 'calc w=1/[\s^2^(Fo^2^)+(0.0597P)^2^+20.2667P] where P=(Fo^2^+2Fc^2^)/3'
_refine_ls_weighting_scheme calc
_refine_ls_wR_factor_gt 0.1083
_refine_ls_wR_factor_ref 0.1115
_reflns_number_gt 5068
_reflns_number_total 5682
_reflns_threshold_expression >2sigma(I)
_cod_data_source_file om9001654_si_002.cif
_cod_data_source_block Complex_2'
_cod_original_sg_symbol_H-M Pbcn
_cod_database_code 4069380

loop_
_symmetry_equiv_pos_as_xyz
'x, y, z'
'-x+1/2, -y+1/2, z+1/2'
'-x, y, -z+1/2'
'x+1/2, -y+1/2, -z'
'-x, -y, -z'
'x-1/2, y-1/2, -z-1/2'
'x, -y, z-1/2'
'-x-1/2, y-1/2, z'

loop_
_atom_site_label
_atom_site_type_symbol
_atom_site_fract_x
_atom_site_fract_y
_atom_site_fract_z
_atom_site_U_iso_or_equiv
_atom_site_adp_type
_atom_site_occupancy
_atom_site_symmetry_multiplicity
_atom_site_calc_flag
_atom_site_refinement_flags
C1 C 0.9935(3) 0.05043(19) 0.64026(17) 0.0304(8) Uani 1 1 d .
H1A H 1.0358 0.0129 0.6440 0.046 Uiso 1 1 calc R
H1B H 0.9884 0.0704 0.6750 0.046 Uiso 1 1 calc R
H1C H 1.0320 0.0768 0.6148 0.046 Uiso 1 1 calc R
C2 C 0.8203(3) -0.00826(16) 0.65721(16) 0.0256(8) Uani 1 1 d .
H2A H 0.8297 0.0051 0.6946 0.031 Uiso 1 1 calc R
H2B H 0.8576 -0.0478 0.6534 0.031 Uiso 1 1 calc R
C3 C 0.6922(3) -0.01504(16) 0.64461(16) 0.0259(8) Uani 1 1 d .
H3A H 0.6830 -0.0401 0.6123 0.031 Uiso 1 1 calc R
H3B H 0.6550 -0.0360 0.6747 0.031 Uiso 1 1 calc R
C4 C 0.5521(3) 0.05789(17) 0.68089(16) 0.0277(8) Uani 1 1 d .
H4A H 0.4898 0.0291 0.6789 0.042 Uiso 1 1 calc R
H4B H 0.5225 0.0988 0.6778 0.042 Uiso 1 1 calc R
H4C H 0.5910 0.0534 0.7151 0.042 Uiso 1 1 calc R
C5 C 0.5637(3) 0.04437(17) 0.58475(15) 0.0254(8) Uani 1 1 d .
H5A H 0.5171 0.0811 0.5826 0.030 Uiso 1 1 calc R
H5B H 0.5124 0.0094 0.5859 0.030 Uiso 1 1 calc R
C6 C 0.6383(3) 0.04009(17) 0.53522(15) 0.0269(8) Uani 1 1 d .
H6A H 0.5925 0.0474 0.5029 0.032 Uiso 1 1 calc R
H6B H 0.6705 -0.0008 0.5326 0.032 Uiso 1 1 calc R
C7 C 0.7054(4) 0.13732(17) 0.50036(15) 0.0273(8) Uani 1 1 d .
H7A H 0.7580 0.1706 0.5057 0.041 Uiso 1 1 calc R
H7B H 0.6285 0.1511 0.5074 0.041 Uiso 1 1 calc R
H7C H 0.7108 0.1231 0.4634 0.041 Uiso 1 1 calc R
C8 C 0.8434(3) 0.05621(17) 0.52094(14) 0.0248(7) Uani 1 1 d .
H8A H 0.9024 0.0870 0.5155 0.030 Uiso 1 1 calc R
H8B H 0.8313 0.0353 0.4865 0.030 Uiso 1 1 calc R
C9 C 0.8835(3) 0.01042(17) 0.56332(15) 0.0266(8) Uani 1 1 d .
H9A H 0.8363 -0.0261 0.5612 0.032 Uiso 1 1 calc R
H9B H 0.9622 -0.0013 0.5556 0.032 Uiso 1 1 calc R
C10 C 0.9387(3) 0.20316(16) 0.56537(14) 0.0231(7) Uani 1 1 d .
H10 H 0.9418 0.1758 0.5363 0.028 Uiso 1 1 calc R
C11 C 0.9927(3) 0.25931(17) 0.55957(15) 0.0272(8) Uani 1 1 d .
H11 H 1.0326 0.2687 0.5278 0.033 Uiso 1 1 calc R
C12 C 0.9864(3) 0.30090(17) 0.60142(15) 0.0262(8) Uani 1 1 d .
H12 H 1.0171 0.3400 0.5975 0.031 Uiso 1 1 calc R
C13 C 0.9335(3) 0.28362(16) 0.64953(15) 0.0227(7) Uani 1 1 d .
H13 H 0.9301 0.3107 0.6788 0.027 Uiso 1 1 calc R
C14 C 0.8854(3) 0.22554(15) 0.65381(14) 0.0186(7) Uani 1 1 d .
C15 C 0.8433(3) 0.19942(15) 0.70511(14) 0.0184(7) Uani 1 1 d .
C16 C 0.8571(3) 0.22839(16) 0.75539(15) 0.0224(7) Uani 1 1 d .
H16 H 0.8835 0.2686 0.7570 0.027 Uiso 1 1 calc R
C17 C 0.8315(3) 0.19725(17) 0.80264(14) 0.0241(7) Uani 1 1 d .
H17 H 0.8400 0.2160 0.8364 0.029 Uiso 1 1 calc R
C18 C 0.7929(3) 0.13756(18) 0.79878(15) 0.0247(7) Uani 1 1 d .
H18 H 0.7783 0.1148 0.8301 0.030 Uiso 1 1 calc R
C19 C 0.7764(3) 0.11216(16) 0.74810(15) 0.0224(7) Uani 1 1 d .
H19 H 0.7486 0.0723 0.7462 0.027 Uiso 1 1 calc R
C20 C 0.6516(3) 0.18065(15) 0.62025(13) 0.0182(7) Uani 1 1 d .
C21 C 0.5200(3) 0.27522(16) 0.63736(14) 0.0221(7) Uani 1 1 d .
C22 C 0.4233(3) 0.24818(19) 0.67154(16) 0.0302(8) Uani 1 1 d .
H22A H 0.3811 0.2191 0.6501 0.045 Uiso 1 1 calc R
H22B H 0.3727 0.2804 0.6832 0.045 Uiso 1 1 calc R
H22C H 0.4551 0.2281 0.7029 0.045 Uiso 1 1 calc R
C23 C 0.4729(4) 0.30499(19) 0.58618(16) 0.0342(9) Uani 1 1 d .
H23A H 0.5354 0.3200 0.5644 0.051 Uiso 1 1 calc R
H23B H 0.4237 0.3385 0.5960 0.051 Uiso 1 1 calc R
H23C H 0.4299 0.2754 0.5657 0.051 Uiso 1 1 calc R
C24 C 0.5935(4) 0.31894(19) 0.6703(2) 0.0381(10) Uani 1 1 d .
H24A H 0.6243 0.2979 0.7014 0.057 Uiso 1 1 calc R
H24B H 0.5475 0.3528 0.6823 0.057 Uiso 1 1 calc R
H24C H 0.6554 0.3338 0.6481 0.057 Uiso 1 1 calc R
F1 F 0.3044(3) 0.11180(11) 0.46518(11) 0.0424(6) Uani 1 1 d .
F2 F 0.1333(2) 0.11436(11) 0.50860(10) 0.0373(6) Uani 1 1 d .
F3 F 0.2341(2) 0.20211(11) 0.49432(10) 0.0346(5) Uani 1 1 d .
F4 F 0.2156(3) 0.16389(13) 0.57899(10) 0.0464(7) Uani 1 1 d .
F5 F 0.3881(2) 0.16048(12) 0.53651(12) 0.0457(6) Uani 1 1 d .
F6 F 0.2868(2) 0.07312(12) 0.55028(11) 0.0435(6) Uani 1 1 d .
F7 F 0.7108(2) 0.15255(12) 0.34065(13) 0.0517(7) Uani 1 1 d .
F8 F 0.7084(3) 0.01737(13) 0.29178(15) 0.0671(10) Uani 1 1 d .
F9 F 0.5943(4) 0.07448(18) 0.3438(3) 0.171(4) Uani 1 1 d .
F10 F 0.7684(8) 0.0625(3) 0.3681(2) 0.175(4) Uani 1 1 d .
F11 F 0.8317(4) 0.0925(2) 0.2925(3) 0.141(3) Uani 1 1 d .
N1 N 0.8764(3) 0.03674(14) 0.62002(12) 0.0229(6) Uani 1 1 d .
N2 N 0.6340(3) 0.04605(13) 0.63559(12) 0.0222(6) Uani 1 1 d .
N3 N 0.7345(2) 0.08664(14) 0.53817(12) 0.0209(6) Uani 1 1 d .
N4 N 0.8819(2) 0.18590(13) 0.61055(11) 0.0187(6) Uani 1 1 d .
N5 N 0.7984(2) 0.14182(13) 0.70088(12) 0.0195(6) Uani 1 1 d .
N6 N 0.5929(3) 0.22377(13) 0.62189(12) 0.0221(6) Uani 1 1 d .
P1 P 0.26067(8) 0.13794(4) 0.52247(4) 0.0233(2) Uani 1 1 d .
P2 P 0.71046(9) 0.08424(5) 0.31648(4) 0.0288(2) Uani 1 1 d .
Ru1 Ru 0.76112(2) 0.114820(11) 0.621034(10) 0.01501(10) Uani 1 1 d .
F12 F 0.6615(9) 0.1104(2) 0.2639(3) 0.192(4) Uani 1 1 d .

loop_
_atom_site_aniso_label
_atom_site_aniso_U_11
_atom_site_aniso_U_22
_atom_site_aniso_U_33
_atom_site_aniso_U_23
_atom_site_aniso_U_13
_atom_site_aniso_U_12
C1 0.0217(18) 0.035(2) 0.035(2) 0.0006(17) -0.0039(16) 0.0035(16)
C2 0.0279(19) 0.0171(16) 0.0318(19) 0.0043(14) -0.0010(15) 0.0032(14)
C3 0.0295(19) 0.0182(16) 0.0299(19) 0.0012(14) -0.0007(15) -0.0025(15)
C4 0.0227(18) 0.0273(19) 0.033(2) -0.0019(15) 0.0075(15) -0.0097(15)
C5 0.0171(16) 0.0255(18) 0.034(2) -0.0014(15) -0.0034(15) -0.0033(14)
C6 0.0280(19) 0.0250(18) 0.0277(18) -0.0053(15) -0.0050(15) -0.0021(15)
C7 0.032(2) 0.029(2) 0.0215(18) -0.0010(15) -0.0036(15) 0.0033(16)
C8 0.0240(18) 0.0269(18) 0.0234(17) -0.0065(14) 0.0054(14) 0.0004(15)
C9 0.0225(18) 0.0239(18) 0.033(2) -0.0078(15) 0.0028(15) 0.0046(14)
C10 0.0231(17) 0.0251(17) 0.0211(17) 0.0009(14) 0.0005(14) -0.0015(14)
C11 0.0262(18) 0.0301(19) 0.0253(18) 0.0078(15) 0.0018(15) -0.0053(15)
C12 0.0260(18) 0.0241(18) 0.0284(19) 0.0066(15) -0.0062(15) -0.0072(15)
C13 0.0207(17) 0.0225(17) 0.0250(18) -0.0006(14) -0.0050(13) -0.0012(14)
C14 0.0152(15) 0.0189(16) 0.0217(16) 0.0017(13) -0.0028(12) 0.0001(13)
C15 0.0133(15) 0.0207(16) 0.0213(16) 0.0003(13) 0.0000(12) 0.0013(13)
C16 0.0164(16) 0.0256(17) 0.0254(18) -0.0032(14) -0.0006(13) -0.0021(14)
C17 0.0174(16) 0.035(2) 0.0203(17) -0.0026(15) -0.0006(13) -0.0010(15)
C18 0.0184(16) 0.036(2) 0.0197(17) 0.0051(14) 0.0000(14) 0.0019(15)
C19 0.0204(17) 0.0233(18) 0.0235(18) 0.0042(14) -0.0002(14) -0.0007(14)
C20 0.0186(16) 0.0188(16) 0.0174(16) 0.0004(12) 0.0008(12) -0.0052(14)
C21 0.0224(17) 0.0207(16) 0.0231(17) 0.0004(14) 0.0043(14) 0.0061(14)
C22 0.0264(19) 0.032(2) 0.032(2) 0.0025(16) 0.0074(16) 0.0034(16)
C23 0.038(2) 0.036(2) 0.028(2) 0.0077(17) 0.0056(17) 0.0137(18)
C24 0.034(2) 0.027(2) 0.053(3) -0.0105(19) -0.0006(19) -0.0012(17)
F1 0.0571(16) 0.0314(13) 0.0387(14) -0.0122(10) 0.0205(13) -0.0047(11)
F2 0.0315(12) 0.0424(14) 0.0379(13) 0.0008(10) -0.0030(10) -0.0055(10)
F3 0.0452(14) 0.0251(12) 0.0337(12) 0.0033(10) -0.0028(10) 0.0035(10)
F4 0.0668(18) 0.0493(15) 0.0231(12) -0.0094(11) 0.0065(12) 0.0021(14)
F5 0.0343(13) 0.0431(14) 0.0598(17) 0.0049(13) -0.0152(12) -0.0043(11)
F6 0.0456(15) 0.0335(13) 0.0513(15) 0.0159(12) -0.0049(12) 0.0038(11)
F7 0.0438(15) 0.0343(13) 0.077(2) -0.0157(14) 0.0181(15) -0.0075(12)
F8 0.065(2) 0.0416(16) 0.095(3) -0.0391(17) 0.0389(18) -0.0188(15)
F9 0.115(4) 0.063(2) 0.334(8) -0.113(4) 0.161(5) -0.060(3)
F10 0.355(11) 0.101(4) 0.070(3) -0.022(3) -0.074(5) 0.105(5)
F11 0.079(3) 0.090(3) 0.255(7) -0.074(4) 0.094(4) -0.031(3)
N1 0.0189(14) 0.0252(15) 0.0246(15) 0.0002(12) 0.0007(11) 0.0004(12)
N2 0.0210(14) 0.0212(14) 0.0243(14) -0.0015(12) 0.0006(12) -0.0002(12)
N3 0.0204(14) 0.0209(15) 0.0213(15) -0.0028(12) 0.0008(11) 0.0004(12)
N4 0.0177(13) 0.0201(14) 0.0181(13) 0.0008(11) -0.0018(11) 0.0021(11)
N5 0.0171(13) 0.0221(14) 0.0193(14) 0.0019(11) 0.0013(11) 0.0009(11)
N6 0.0186(14) 0.0190(15) 0.0288(16) 0.0004(12) 0.0018(12) 0.0021(12)
P1 0.0274(5) 0.0223(5) 0.0201(5) -0.0019(3) -0.0001(3) 0.0015(4)
P2 0.0274(5) 0.0286(5) 0.0305(5) -0.0074(4) 0.0063(4) -0.0053(4)
Ru1 0.01440(14) 0.01424(16) 0.01640(15) -0.00016(9) 0.00040(9) -0.00003(9)
F12 0.357(12) 0.108(4) 0.113(4) -0.036(3) -0.144(6) 0.088(6)

loop_
_atom_type_symbol
_atom_type_description
_atom_type_scat_dispersion_real
_atom_type_scat_dispersion_imag
_atom_type_scat_source
C C 0.0181 0.0091 'International Tables Vol C Tables 4.2.6.8 and 6.1.1.4'
H H 0.0000 0.0000 'International Tables Vol C Tables 4.2.6.8 and 6.1.1.4'
N N 0.0311 0.0180 'International Tables Vol C Tables 4.2.6.8 and 6.1.1.4'
F F 0.0727 0.0534 'International Tables Vol C Tables 4.2.6.8 and 6.1.1.4'
P P 0.2955 0.4335 'International Tables Vol C Tables 4.2.6.8 and 6.1.1.4'
Ru Ru 0.0552 3.2960 'International Tables Vol C Tables 4.2.6.8 and 6.1.1.4'

loop_
_geom_angle_atom_site_label_1
_geom_angle_atom_site_label_2
_geom_angle_atom_site_label_3
_geom_angle
N1 C2 C3 111.5(3)
N2 C3 C2 112.4(3)
N2 C5 C6 111.2(3)
C5 C6 N3 110.4(3)
N3 C8 C9 111.1(3)
N1 C9 C8 111.4(3)
N4 C10 C11 123.8(3)
C12 C11 C10 118.9(3)
C11 C12 C13 118.8(3)
C12 C13 C14 119.5(3)
N4 C14 C13 122.0(3)
N4 C14 C15 114.2(3)
C13 C14 C15 123.7(3)
N5 C15 C16 121.9(3)
N5 C15 C14 114.9(3)
C16 C15 C14 123.0(3)
C17 C16 C15 119.7(3)
C16 C17 C18 118.6(3)
C19 C18 C17 119.2(3)
N5 C19 C18 123.8(3)
N6 C20 Ru1 173.8(3)
N6 C21 C24 107.1(3)
N6 C21 C23 109.0(3)
C24 C21 C23 112.1(3)
N6 C21 C22 106.0(3)
C24 C21 C22 111.6(3)
C23 C21 C22 110.8(3)
C1 N1 C2 109.3(3)
C1 N1 C9 109.6(3)
C2 N1 C9 109.7(3)
C1 N1 Ru1 114.0(2)
C2 N1 Ru1 103.9(2)
C9 N1 Ru1 110.1(2)
C4 N2 C5 106.1(3)
C4 N2 C3 109.3(3)
C5 N2 C3 110.3(3)
C4 N2 Ru1 116.5(2)
C5 N2 Ru1 104.9(2)
C3 N2 Ru1 109.5(2)
C7 N3 C8 110.4(3)
C7 N3 C6 107.6(3)
C8 N3 C6 108.4(3)
C7 N3 Ru1 114.3(2)
C8 N3 Ru1 105.8(2)
C6 N3 Ru1 110.2(2)
C10 N4 C14 116.6(3)
C10 N4 Ru1 129.4(2)
C14 N4 Ru1 112.9(2)
C19 N5 C15 116.6(3)
C19 N5 Ru1 129.0(2)
C15 N5 Ru1 114.2(2)
C20 N6 C21 166.8(3)
F4 P1 F3 90.04(14)
F4 P1 F6 90.35(15)
F3 P1 F6 179.46(16)
F4 P1 F1 179.24(17)
F3 P1 F1 89.68(14)
F6 P1 F1 89.93(15)
F4 P1 F5 90.51(16)
F3 P1 F5 90.16(14)
F6 P1 F5 90.21(14)
F1 P1 F5 90.20(16)
F4 P1 F2 89.66(15)
F3 P1 F2 90.62(13)
F6 P1 F2 89.01(14)
F1 P1 F2 89.64(15)
F5 P1 F2 179.20(15)
F10 P2 F12 174.6(5)
F10 P2 F9 89.0(5)
F12 P2 F9 95.4(5)
F10 P2 F11 87.0(5)
F12 P2 F11 88.6(5)
F9 P2 F11 176.0(5)
F10 P2 F8 92.2(3)
F12 P2 F8 90.9(2)
F9 P2 F8 91.53(17)
F11 P2 F8 88.6(2)
F10 P2 F7 88.9(3)
F12 P2 F7 88.0(2)
F9 P2 F7 88.23(16)
F11 P2 F7 91.76(19)
F8 P2 F7 178.9(2)
C20 Ru1 N5 86.34(12)
C20 Ru1 N4 83.75(13)
N5 Ru1 N4 76.63(11)
C20 Ru1 N2 93.87(13)
N5 Ru1 N2 100.65(11)
N4 Ru1 N2 176.47(11)
C20 Ru1 N3 96.25(12)
N5 Ru1 N3 176.34(11)
N4 Ru1 N3 101.05(11)
N2 Ru1 N3 81.78(11)
C20 Ru1 N1 176.41(13)
N5 Ru1 N1 95.96(11)
N4 Ru1 N1 99.44(11)
N2 Ru1 N1 83.01(12)
N3 Ru1 N1 81.57(11)

loop_
_geom_bond_atom_site_label_1
_geom_bond_atom_site_label_2
_geom_bond_distance
C1 N1 1.482(5)
C2 N1 1.492(5)
C2 C3 1.531(5)
C3 N2 1.512(5)
C4 N2 1.488(5)
C5 N2 1.493(5)
C5 C6 1.497(5)
C6 N3 1.514(5)
C7 N3 1.483(5)
C8 N3 1.493(4)
C8 C9 1.516(5)
C9 N1 1.508(5)
C10 N4 1.345(4)
C10 C11 1.385(5)
C11 C12 1.373(5)
C12 C13 1.384(5)
C13 C14 1.390(5)
C14 N4 1.370(4)
C14 C15 1.467(5)
C15 N5 1.366(4)
C15 C16 1.396(5)
C16 C17 1.377(5)
C17 C18 1.382(5)
C18 C19 1.375(5)
C19 N5 1.352(5)
C20 N6 1.164(5)
C20 Ru1 1.922(4)
C21 N6 1.459(4)
C21 C24 1.516(5)
C21 C23 1.517(5)
C21 C22 1.523(5)
F1 P1 1.601(2)
F2 P1 1.607(3)
F3 P1 1.592(2)
F4 P1 1.588(2)
F5 P1 1.601(3)
F6 P1 1.600(3)
F7 P2 1.605(3)
F8 P2 1.581(3)
F9 P2 1.525(4)
F10 P2 1.513(5)
F11 P2 1.540(4)
N1 Ru1 2.170(3)
N2 Ru1 2.138(3)
N3 Ru1 2.147(3)
N4 Ru1 2.110(3)
N5 Ru1 2.092(3)
P2 F12 1.522(5)
